data_1521393
loop_
_publ_author_name
'Kessler, U.'
'Jansen, M.'

_publ_section_title
;
 Kristallstrukturen der Monofluorosulfite M S O2 F (M = K, Rb)
;
_journal_name_full 'Zeitschrift fuer Anorganische und Allgemeine Chemie'
_journal_page_first 385
_journal_page_last 388
_journal_volume 625
_journal_year 1999
_chemical_formula_sum 'F K O2 S'
_chemical_name_systematic 'K (S O2 F)'
_space_group_IT_number 11
_symmetry_space_group_name_Hall '-P 2yb'
_symmetry_space_group_name_H-M 'P 1 21/m 1'
_cell_angle_alpha 90
_cell_angle_beta 107.73
_cell_angle_gamma 90
_cell_formula_units_Z 2
_cell_length_a 6.962
_cell_length_b 5.663
_cell_length_c 4.658
_cell_volume 174.923
_citation_journal_id_ASTM ZAACAB
_cod_data_source_file Kessler_ZAACAB_1999_872.cif
_cod_data_source_block F1K1O2S1
_cod_original_cell_volume 174.9226
_cod_original_formula_sum 'F1 K1 O2 S1'
_cod_database_code 1521393

loop_
_symmetry_equiv_pos_as_xyz
x,y,z
-x,y+1/2,-z
-x,-y,-z
x,-y-1/2,z

loop_
_atom_site_label
_atom_site_type_symbol
_atom_site_fract_x
_atom_site_fract_y
_atom_site_fract_z
_atom_site_occupancy
_atom_site_U_iso_or_equiv
O1 O-2 0.6891 0.0363 0.3323 1 0.0
K1 K+1 0.2894 0.25 0.1517 1 0.0
F1 F-1 0.8814 0.25 0.7818 1 0.0
S1 S+4 0.8278 0.25 0.4245 1 0.0
